data_7251549
loop_
_publ_author_name
'Churakov, Andrei V.'
'Mel'nik, Elena A.'
'Egorov, Pavel A.'
'Mikhaylov, Alexey A.'
'Tripol'skaya, Tatiana A.'
'Lev, Ovadia'
'Prikhodchenko, Petr V.'

_publ_section_title
;
 Anion-directed architectures in amine halide peroxosolvates: role of
 H2O2/H2O competition in crystal engineering
;
_journal_issue 7
_journal_name_full CrystEngComm
_journal_page_first 1225
_journal_page_last 1237
_journal_paper_doi 10.1039/D5CE01038A
_journal_volume 28
_journal_year 2026
_chemical_formula_moiety 'C6 H14 N2, H2 O2, 2(Cl)'
_chemical_formula_sum 'C6 H16 Cl2 N2 O2'
_chemical_formula_weight 219.11
_space_group_crystal_system monoclinic
_space_group_IT_number 15
_space_group_name_Hall '-C 2yc'
_space_group_name_H-M_alt 'C 1 2/c 1'
_atom_sites_solution_hydrogens mixed
_atom_sites_solution_primary direct
_atom_sites_solution_secondary difmap
_audit_creation_method SHELXL-2019/3
_audit_update_record
;
2025-06-01 deposited with the CCDC.	2025-12-30 downloaded from the CCDC.
;
_cell_angle_alpha 90
_cell_angle_beta 98.935(2)
_cell_angle_gamma 90
_cell_formula_units_Z 4
_cell_length_a 9.7834(6)
_cell_length_b 9.3257(6)
_cell_length_c 10.6627(7)
_cell_measurement_reflns_used 3104
_cell_measurement_temperature 100(2)
_cell_measurement_theta_max 30.507
_cell_measurement_theta_min 3.036
_cell_volume 961.03(11)
_computing_cell_refinement 'SAINT (Bruker, 2018)'
_computing_data_collection '<i>APEX3</i> (Bruker, 2018)'
_computing_data_reduction 'SAINT (Bruker, 2018)'
_computing_structure_refinement 'SHELXL-2019/2 (Sheldrick, 2019)'
_computing_structure_solution 'SHELXT 2018/2 (Sheldrick, 2018)'
_diffrn_ambient_temperature 100(2)
_diffrn_measured_fraction_theta_full 0.999
_diffrn_measured_fraction_theta_max 0.998
_diffrn_measurement_device_type 'Bruker SMART APEX II'
_diffrn_measurement_method \w
_diffrn_radiation_type MoK\a
_diffrn_radiation_wavelength 0.71073
_diffrn_reflns_av_R_equivalents 0.0481
_diffrn_reflns_av_unetI/netI 0.0361
_diffrn_reflns_Laue_measured_fraction_full 0.999
_diffrn_reflns_Laue_measured_fraction_max 0.998
_diffrn_reflns_limit_h_max 12
_diffrn_reflns_limit_h_min -13
_diffrn_reflns_limit_k_max 12
_diffrn_reflns_limit_k_min -12
_diffrn_reflns_limit_l_max 14
_diffrn_reflns_limit_l_min -14
_diffrn_reflns_number 6400
_diffrn_reflns_point_group_measured_fraction_full 0.999
_diffrn_reflns_point_group_measured_fraction_max 0.998
_diffrn_reflns_theta_full 25.242
_diffrn_reflns_theta_max 28.999
_diffrn_reflns_theta_min 3.035
_exptl_absorpt_coefficient_mu 0.641
_exptl_absorpt_correction_T_max 0.9281
_exptl_absorpt_correction_T_min 0.8323
_exptl_absorpt_correction_type multi-scan
_exptl_absorpt_process_details 'SADABS (Bruker, 2016)'
_exptl_crystal_colour colourless
_exptl_crystal_density_diffrn 1.514
_exptl_crystal_description prism
_exptl_crystal_F_000 464
_exptl_crystal_size_max 0.400
_exptl_crystal_size_mid 0.300
_exptl_crystal_size_min 0.200
_refine_diff_density_max 0.375
_refine_diff_density_min -0.355
_refine_diff_density_rms 0.067
_refine_ls_extinction_method none
_refine_ls_goodness_of_fit_ref 1.044
_refine_ls_hydrogen_treatment mixed
_refine_ls_matrix_type full
_refine_ls_number_parameters 63
_refine_ls_number_reflns 1277
_refine_ls_number_restraints 0
_refine_ls_restrained_S_all 1.044
_refine_ls_R_factor_all 0.0352
_refine_ls_R_factor_gt 0.0297
_refine_ls_shift/su_max 0.001
_refine_ls_shift/su_mean 0.000
_refine_ls_structure_factor_coef Fsqd
_refine_ls_weighting_details 'w=1/[\s^2^(Fo^2^)+(0.0231P)^2^+1.3180P] where P=(Fo^2^+2Fc^2^)/3'
_refine_ls_weighting_scheme calc
_refine_ls_wR_factor_gt 0.0683
_refine_ls_wR_factor_ref 0.0718
_reflns_Friedel_coverage 0.000
_reflns_number_gt 1132
_reflns_number_total 1277
_reflns_threshold_expression 'I > 2\s(I)'
_cod_data_source_file d5ce01038a2.cif
_cod_data_source_block a_CCDC1
_cod_depositor_comments 'Adding full bibliography for 7251547--7251557.cif.'
_cod_original_sg_symbol_H-M 'C 2/c'
_cod_database_code 7251549
_shelx_shelxl_version_number 2019/3
_shelx_space_group_comment
;
The symmetry employed for this shelxl refinement is uniquely defined
by the following loop, which should always be used as a source of
symmetry information in preference to the above space-group names.
They are only intended as comments.
;
_shelx_estimated_absorpt_t_min 0.784
_shelx_estimated_absorpt_t_max 0.883

loop_
_space_group_symop_operation_xyz
'x, y, z'
'-x, y, -z+1/2'
'x+1/2, y+1/2, z'
'-x+1/2, y+1/2, -z+1/2'
'-x, -y, -z'
'x, -y, z-1/2'
'-x+1/2, -y+1/2, -z'
'x+1/2, -y+1/2, z-1/2'

loop_
_atom_site_label
_atom_site_type_symbol
_atom_site_fract_x
_atom_site_fract_y
_atom_site_fract_z
_atom_site_U_iso_or_equiv
_atom_site_adp_type
_atom_site_occupancy
_atom_site_site_symmetry_order
_atom_site_calc_flag
_atom_site_refinement_flags_posn
_atom_site_refinement_flags_adp
_atom_site_refinement_flags_occupancy
_atom_site_disorder_assembly
_atom_site_disorder_group
Cl1 Cl 0.21994(3) 0.55728(4) 0.49781(3) 0.01242(11) Uani 1 1 d . . . . .
O1 O -0.02413(14) 0.68835(18) 0.31033(11) 0.0355(4) Uani 1 1 d . . . . .
H1 H 0.042(3) 0.645(3) 0.359(2) 0.052(8) Uiso 1 1 d . . . . .
N1 N 0.41869(12) 0.68630(13) 0.32948(11) 0.0103(2) Uani 1 1 d . . . . .
H11 H 0.356(2) 0.681(2) 0.3870(18) 0.020(5) Uiso 1 1 d . . . . .
C1 C 0.43976(17) 0.53539(16) 0.28778(14) 0.0151(3) Uani 1 1 d . . . . .
H111 H 0.354767 0.499813 0.234229 0.018 Uiso 1 1 calc R U . . .
H112 H 0.460910 0.471855 0.362658 0.018 Uiso 1 1 calc R U . . .
C2 C 0.35886(15) 0.77531(17) 0.21693(14) 0.0146(3) Uani 1 1 d . . . . .
H211 H 0.361417 0.878162 0.240181 0.017 Uiso 1 1 calc R U . . .
H212 H 0.261391 0.747693 0.187793 0.017 Uiso 1 1 calc R U . . .
C3 C 0.55426(15) 0.74896(16) 0.38894(13) 0.0122(3) Uani 1 1 d . . . . .
H311 H 0.602935 0.681871 0.452725 0.015 Uiso 1 1 calc R U . . .
H312 H 0.538950 0.840297 0.431991 0.015 Uiso 1 1 calc R U . . .

loop_
_atom_site_aniso_label
_atom_site_aniso_U_11
_atom_site_aniso_U_22
_atom_site_aniso_U_33
_atom_site_aniso_U_23
_atom_site_aniso_U_13
_atom_site_aniso_U_12
Cl1 0.01216(18) 0.01241(18) 0.01313(17) 0.00085(12) 0.00334(12) -0.00059(12)
O1 0.0281(7) 0.0624(10) 0.0152(6) -0.0042(6) 0.0008(5) 0.0236(7)
N1 0.0096(6) 0.0121(6) 0.0101(5) 0.0003(4) 0.0037(4) -0.0008(4)
C1 0.0209(8) 0.0107(7) 0.0147(7) -0.0003(5) 0.0059(6) -0.0033(6)
C2 0.0106(7) 0.0193(7) 0.0141(6) 0.0041(5) 0.0029(5) 0.0040(6)
C3 0.0109(6) 0.0146(7) 0.0109(6) -0.0027(5) 0.0013(5) -0.0023(5)

loop_
_atom_type_symbol
_atom_type_description
_atom_type_scat_dispersion_real
_atom_type_scat_dispersion_imag
_atom_type_scat_source
C C 0.0033 0.0016 'International Tables Vol C Tables 4.2.6.8 and 6.1.1.4'
H H 0.0000 0.0000 'International Tables Vol C Tables 4.2.6.8 and 6.1.1.4'
Cl Cl 0.1484 0.1585 'International Tables Vol C Tables 4.2.6.8 and 6.1.1.4'
N N 0.0061 0.0033 'International Tables Vol C Tables 4.2.6.8 and 6.1.1.4'
O O 0.0106 0.0060 'International Tables Vol C Tables 4.2.6.8 and 6.1.1.4'

loop_
_geom_angle_atom_site_label_1
_geom_angle_atom_site_label_2
_geom_angle_atom_site_label_3
_geom_angle
_geom_angle_site_symmetry_1
_geom_angle_site_symmetry_3
_geom_angle_publ_flag
O1 O1 H1 102.5(17) 2 . ?
C3 N1 C1 109.77(11) . . ?
C3 N1 C2 109.42(11) . . ?
C1 N1 C2 109.66(11) . . ?
C3 N1 H11 111.7(12) . . ?
C1 N1 H11 106.3(12) . . ?
C2 N1 H11 109.9(12) . . ?
N1 C1 C1 108.01(8) . 2_655 ?
N1 C1 H111 110.1 . . ?
C1 C1 H111 110.1 2_655 . ?
N1 C1 H112 110.1 . . ?
C1 C1 H112 110.1 2_655 . ?
H111 C1 H112 108.4 . . ?
N1 C2 C3 107.92(11) . 2_655 ?
N1 C2 H211 110.1 . . ?
C3 C2 H211 110.1 2_655 . ?
N1 C2 H212 110.1 . . ?
C3 C2 H212 110.1 2_655 . ?
H211 C2 H212 108.4 . . ?
N1 C3 C2 107.85(11) . 2_655 ?
N1 C3 H311 110.1 . . ?
C2 C3 H311 110.1 2_655 . ?
N1 C3 H312 110.1 . . ?
C2 C3 H312 110.1 2_655 . ?
H311 C3 H312 108.5 . . ?

loop_
_geom_bond_atom_site_label_1
_geom_bond_atom_site_label_2
_geom_bond_distance
_geom_bond_site_symmetry_2
_geom_bond_publ_flag
O1 O1 1.438(2) 2 ?
O1 H1 0.87(3) . ?
N1 C3 1.4972(18) . ?
N1 C1 1.4998(18) . ?
N1 C2 1.5012(18) . ?
N1 H11 0.93(2) . ?
C1 C1 1.527(3) 2_655 ?
C1 H111 0.9900 . ?
C1 H112 0.9900 . ?
C2 C3 1.535(2) 2_655 ?
C2 H211 0.9900 . ?
C2 H212 0.9900 . ?
C3 H311 0.9900 . ?
C3 H312 0.9900 . ?

loop_
_geom_hbond_atom_site_label_D
_geom_hbond_atom_site_label_H
_geom_hbond_atom_site_label_A
_geom_hbond_distance_DH
_geom_hbond_distance_HA
_geom_hbond_distance_DA
_geom_hbond_angle_DHA
_geom_hbond_site_symmetry_A
_geom_hbond_publ_flag
O1 H1 Cl1 0.87(3) 2.25(3) 3.1160(14) 173(2) . yes
N1 H11 Cl1 0.93(2) 2.24(2) 3.0878(13) 151.7(17) . yes

loop_
_geom_torsion_atom_site_label_1
_geom_torsion_atom_site_label_2
_geom_torsion_atom_site_label_3
_geom_torsion_atom_site_label_4
_geom_torsion
_geom_torsion_site_symmetry_1
_geom_torsion_site_symmetry_2
_geom_torsion_site_symmetry_3
_geom_torsion_site_symmetry_4
_geom_torsion_publ_flag
C3 N1 C1 C1 -49.04(18) . . . 2_655 ?
C2 N1 C1 C1 71.20(18) . . . 2_655 ?
C3 N1 C2 C3 71.56(13) . . . 2_655 ?
C1 N1 C2 C3 -48.88(15) . . . 2_655 ?
C1 N1 C3 C2 71.19(14) . . . 2_655 ?
C2 N1 C3 C2 -49.19(13) . . . 2_655 ?
H1 O1 O1 H1 123(4) . . 2 2 ?
